data_4130877
loop_
_publ_author_name
'Sharninghausen, Liam S.'
'Sinha, Shashi Bhushan'
'Shopov, Dimitar Y.'
'Choi, Bonnie'
'Mercado, Brandon Q.'
'Roy, Xavier'
'Balcells, David'
'Brudvig, Gary W.'
'Crabtree, Robert H.'

_publ_section_title
;
 High Oxidation State Iridium Mono-\m-oxo Dimers Related to Water
 Oxidation Catalysis.
;
_journal_issue 49
_journal_name_full 'Journal of the American Chemical Society'
_journal_page_first 15917
_journal_page_last 15926
_journal_paper_doi 10.1021/jacs.6b07716
_journal_volume 138
_journal_year 2016
_chemical_formula_moiety 'C32 H40 Cl2 Ir2 N4 O5'
_chemical_formula_sum 'C32 H40 Cl2 Ir2 N4 O5'
_chemical_formula_weight 1015.98
_space_group_crystal_system triclinic
_space_group_IT_number 2
_space_group_name_Hall '-P 1'
_space_group_name_H-M_alt 'P -1'
_atom_sites_solution_hydrogens geom
_atom_sites_solution_primary direct
_atom_sites_solution_secondary difmap
_audit_creation_method SHELXL-2014/7
_cell_angle_alpha 69.8330(10)
_cell_angle_beta 89.7210(10)
_cell_angle_gamma 67.8880(10)
_cell_formula_units_Z 2
_cell_length_a 10.8298(8)
_cell_length_b 12.6652(9)
_cell_length_c 15.9733(11)
_cell_measurement_reflns_used 809
_cell_measurement_temperature 93(2)
_cell_measurement_theta_max 27.5
_cell_measurement_theta_min 1.4
_cell_volume 1885.6(2)
_computing_cell_refinement 'CrystalClear-SM Expert 2.0 r15 (Rigaku, 2011)'
_computing_data_collection 'CrystalClear-SM Expert 2.0 r15 (Rigaku, 2011)'
_computing_data_reduction 'CrystalClear-SM Expert 2.0 r15 (Rigaku, 2011)'
_computing_molecular_graphics
;
Dolomanov, O.V.; Bourhis, L.J.; Gildea, R.J.; Howard, J.A.K.; Puschmann, H., 
OLEX2: A complete structure solution, refinement and analysis program
(2009). J. Appl. Cryst., 42, 339-341.
;
_computing_publication_material 'CIFTAB-2013/2 (Sheldrick, 2014)'
_computing_structure_refinement 'SHELXL-2014/7 (Sheldrick, 2014)'
_computing_structure_solution 'SHELXT-2014/5 (Sheldrick, 2014)'
_diffrn_ambient_temperature 93(2)
_diffrn_detector_area_resol_mean 10
_diffrn_measured_fraction_theta_full 0.998
_diffrn_measured_fraction_theta_max 0.996
_diffrn_measurement_device_type 'Rigaku R-AXIS RAPID imaging plate'
_diffrn_measurement_method \w
_diffrn_radiation_type MoK\a
_diffrn_radiation_wavelength 0.71073
_diffrn_reflns_av_R_equivalents 0.0806
_diffrn_reflns_av_unetI/netI 0.0394
_diffrn_reflns_Laue_measured_fraction_full 0.998
_diffrn_reflns_Laue_measured_fraction_max 0.996
_diffrn_reflns_limit_h_max 14
_diffrn_reflns_limit_h_min -14
_diffrn_reflns_limit_k_max 16
_diffrn_reflns_limit_k_min -16
_diffrn_reflns_limit_l_max 20
_diffrn_reflns_limit_l_min -20
_diffrn_reflns_number 60758
_diffrn_reflns_point_group_measured_fraction_full 0.998
_diffrn_reflns_point_group_measured_fraction_max 0.996
_diffrn_reflns_theta_full 25.242
_diffrn_reflns_theta_max 27.495
_diffrn_reflns_theta_min 2.689
_diffrn_source 'Sealed Tube'
_exptl_absorpt_coefficient_mu 7.233
_exptl_absorpt_correction_T_max 1.000
_exptl_absorpt_correction_T_min 0.614
_exptl_absorpt_correction_type multi-scan
_exptl_absorpt_process_details 'Jacobson, R. (1998) Private Communication'
_exptl_crystal_colour Blue
_exptl_crystal_density_diffrn 1.789
_exptl_crystal_density_method 'not measured'
_exptl_crystal_description Block
_exptl_crystal_F_000 976
_exptl_crystal_size_max 0.180
_exptl_crystal_size_mid 0.120
_exptl_crystal_size_min 0.050
_refine_diff_density_max 2.721
_refine_diff_density_min -0.736
_refine_diff_density_rms 0.190
_refine_ls_extinction_method none
_refine_ls_goodness_of_fit_ref 0.961
_refine_ls_hydrogen_treatment constr
_refine_ls_matrix_type full
_refine_ls_number_parameters 414
_refine_ls_number_reflns 8620
_refine_ls_number_restraints 0
_refine_ls_restrained_S_all 0.961
_refine_ls_R_factor_all 0.0338
_refine_ls_R_factor_gt 0.0280
_refine_ls_shift/su_max 0.002
_refine_ls_shift/su_mean 0.000
_refine_ls_structure_factor_coef Fsqd
_refine_ls_weighting_details 'w=1/[\s^2^(Fo^2^)+(0.0452P)^2^] where P=(Fo^2^+2Fc^2^)/3'
_refine_ls_weighting_scheme calc
_refine_ls_wR_factor_gt 0.0693
_refine_ls_wR_factor_ref 0.0708
_reflns_Friedel_coverage 0.000
_reflns_number_gt 7272
_reflns_number_total 8620
_reflns_threshold_expression 'I > 2\s(I)'
_cod_data_source_file ja6b07716_si_004.cif
_cod_data_source_block spider-16008
_cod_database_code 4130877
_shelx_shelxl_version_number 2014/7
_shelx_space_group_comment
; 
The symmetry employed for this shelxl refinement is uniquely defined 
by the following loop, which should always be used as a source of 
symmetry information in preference to the above space-group names. 
They are only intended as comments. 
;
_shelx_estimated_absorpt_t_min 0.356
_shelx_estimated_absorpt_t_max 0.714

loop_
_space_group_symop_operation_xyz
'x, y, z'
'-x, -y, -z'

loop_
_atom_site_label
_atom_site_type_symbol
_atom_site_fract_x
_atom_site_fract_y
_atom_site_fract_z
_atom_site_U_iso_or_equiv
_atom_site_adp_type
_atom_site_occupancy
_atom_site_site_symmetry_order
_atom_site_calc_flag
_atom_site_refinement_flags_posn
_atom_site_refinement_flags_adp
Ir1 Ir 0.50381(2) 0.31661(2) 0.76664(2) 0.01799(5) Uani 1 1 d . .
Ir2 Ir 0.19883(2) 0.60155(2) 0.68891(2) 0.01858(5) Uani 1 1 d . .
Cl00 Cl 0.10074(10) 0.46619(9) 0.76346(6) 0.0244(2) Uani 1 1 d . .
Cl1 Cl 0.60424(11) 0.31688(10) 0.63563(7) 0.0277(2) Uani 1 1 d . .
O1 O 0.6571(3) 0.1639(3) 0.8455(2) 0.0286(7) Uani 1 1 d . .
O2 O 0.4043(3) 0.2228(3) 0.74784(18) 0.0244(6) Uani 1 1 d . .
O3 O 0.2182(3) 0.6369(3) 0.79767(19) 0.0235(6) Uani 1 1 d . .
O4 O 0.0121(3) 0.7329(3) 0.6487(2) 0.0267(6) Uani 1 1 d . .
O5 O 0.3754(3) 0.4798(3) 0.70314(18) 0.0210(6) Uani 1 1 d . .
N1 N 0.6314(3) 0.3912(3) 0.7950(2) 0.0223(7) Uani 1 1 d . .
N2 N 0.4086(3) 0.3034(3) 0.8768(2) 0.0217(7) Uani 1 1 d . .
N3 N 0.2854(3) 0.7234(3) 0.6383(2) 0.0214(7) Uani 1 1 d . .
N4 N 0.1536(3) 0.5864(3) 0.5693(2) 0.0215(7) Uani 1 1 d . .
C1 C 0.6068(4) 0.5119(4) 0.7623(3) 0.0269(9) Uani 1 1 d . .
H1 H 0.5261 0.5682 0.7224 0.032 Uiso 1 1 calc R U
C2 C 0.6955(4) 0.5560(4) 0.7852(3) 0.0282(9) Uani 1 1 d . .
H2 H 0.6755 0.6414 0.7617 0.034 Uiso 1 1 calc R U
C3 C 0.8138(5) 0.4738(5) 0.8427(3) 0.0303(10) Uani 1 1 d . .
H3 H 0.8751 0.5020 0.8606 0.036 Uiso 1 1 calc R U
C4 C 0.8411(4) 0.3496(4) 0.8736(3) 0.0295(9) Uani 1 1 d . .
H4 H 0.9224 0.2917 0.9124 0.035 Uiso 1 1 calc R U
C5 C 0.7489(4) 0.3097(4) 0.8477(3) 0.0234(8) Uani 1 1 d . .
C6 C 0.8891(5) 0.1179(5) 0.8270(4) 0.0439(13) Uani 1 1 d . .
H6A H 0.9035 0.0323 0.8402 0.066 Uiso 1 1 calc R U
H6B H 0.9714 0.1211 0.8492 0.066 Uiso 1 1 calc R U
H6C H 0.8669 0.1635 0.7617 0.066 Uiso 1 1 calc R U
C7 C 0.7736(4) 0.1752(4) 0.8734(3) 0.0253(9) Uani 1 1 d . .
C8 C 0.8084(6) 0.1081(5) 0.9751(3) 0.0409(12) Uani 1 1 d . .
H8A H 0.7352 0.1481 1.0043 0.061 Uiso 1 1 calc R U
H8B H 0.8920 0.1103 0.9959 0.061 Uiso 1 1 calc R U
H8C H 0.8203 0.0226 0.9905 0.061 Uiso 1 1 calc R U
C9 C 0.4027(4) 0.3663(4) 0.9311(3) 0.0293(9) Uani 1 1 d . .
H9 H 0.4444 0.4230 0.9174 0.035 Uiso 1 1 calc R U
C10 C 0.3380(5) 0.3501(5) 1.0051(3) 0.0376(12) Uani 1 1 d . .
H10 H 0.3356 0.3945 1.0427 0.045 Uiso 1 1 calc R U
C11 C 0.2764(5) 0.2692(5) 1.0247(3) 0.0399(12) Uani 1 1 d . .
H11 H 0.2324 0.2560 1.0765 0.048 Uiso 1 1 calc R U
C12 C 0.2795(5) 0.2072(5) 0.9676(3) 0.0354(11) Uani 1 1 d . .
H12 H 0.2360 0.1520 0.9798 0.043 Uiso 1 1 calc R U
C13 C 0.3460(4) 0.2257(4) 0.8927(3) 0.0263(9) Uani 1 1 d . .
C14 C 0.4658(4) 0.0274(4) 0.8730(3) 0.0284(9) Uani 1 1 d . .
H14A H 0.4738 -0.0171 0.8324 0.043 Uiso 1 1 calc R U
H14B H 0.4380 -0.0139 0.9291 0.043 Uiso 1 1 calc R U
H14C H 0.5531 0.0291 0.8865 0.043 Uiso 1 1 calc R U
C15 C 0.3603(4) 0.1593(4) 0.8275(3) 0.0253(9) Uani 1 1 d . .
C16 C 0.2268(4) 0.1575(4) 0.7983(3) 0.0321(10) Uani 1 1 d . .
H16A H 0.1579 0.2415 0.7736 0.048 Uiso 1 1 calc R U
H16B H 0.1982 0.1085 0.8505 0.048 Uiso 1 1 calc R U
H16C H 0.2388 0.1212 0.7521 0.048 Uiso 1 1 calc R U
C17 C 0.3385(5) 0.7414(4) 0.5604(3) 0.0284(9) Uani 1 1 d . .
H17 H 0.3277 0.7015 0.5220 0.034 Uiso 1 1 calc R U
C18 C 0.4079(5) 0.8164(4) 0.5354(3) 0.0352(10) Uani 1 1 d . .
H18 H 0.4453 0.8277 0.4807 0.042 Uiso 1 1 calc R U
C19 C 0.4221(5) 0.8747(4) 0.5913(3) 0.0351(11) Uani 1 1 d . .
H19 H 0.4686 0.9276 0.5750 0.042 Uiso 1 1 calc R U
C20 C 0.3685(5) 0.8557(4) 0.6707(3) 0.0305(9) Uani 1 1 d . .
H20 H 0.3777 0.8958 0.7093 0.037 Uiso 1 1 calc R U
C21 C 0.3009(4) 0.7780(4) 0.6946(3) 0.0234(8) Uani 1 1 d . .
C22 C 0.3444(5) 0.7151(5) 0.8633(3) 0.0337(10) Uani 1 1 d . .
H22A H 0.3101 0.6844 0.9195 0.050 Uiso 1 1 calc R U
H22B H 0.3563 0.7896 0.8594 0.050 Uiso 1 1 calc R U
H22C H 0.4312 0.6524 0.8624 0.050 Uiso 1 1 calc R U
C23 C 0.2429(4) 0.7449(4) 0.7823(3) 0.0253(9) Uani 1 1 d . .
C24 C 0.1118(5) 0.8523(4) 0.7767(3) 0.0341(10) Uani 1 1 d . .
H24A H 0.0481 0.8700 0.7254 0.051 Uiso 1 1 calc R U
H24B H 0.1305 0.9249 0.7687 0.051 Uiso 1 1 calc R U
H24C H 0.0728 0.8309 0.8324 0.051 Uiso 1 1 calc R U
C25 C 0.2374(5) 0.5045(4) 0.5373(3) 0.0271(9) Uani 1 1 d . .
H25 H 0.3219 0.4466 0.5721 0.033 Uiso 1 1 calc R U
C26 C 0.2021(5) 0.5035(5) 0.4546(3) 0.0320(10) Uani 1 1 d . .
H26 H 0.2637 0.4478 0.4315 0.038 Uiso 1 1 calc R U
C27 C 0.0780(6) 0.5833(5) 0.4061(3) 0.0380(12) Uani 1 1 d . .
H27 H 0.0517 0.5817 0.3500 0.046 Uiso 1 1 calc R U
C28 C -0.0086(5) 0.6663(5) 0.4399(3) 0.0342(11) Uani 1 1 d . .
H28 H -0.0952 0.7220 0.4071 0.041 Uiso 1 1 calc R U
C29 C 0.0314(4) 0.6681(4) 0.5217(3) 0.0260(9) Uani 1 1 d . .
C30 C -0.0568(6) 0.8881(5) 0.4987(4) 0.0497(14) Uani 1 1 d . .
H30A H -0.1135 0.9513 0.5206 0.074 Uiso 1 1 calc R U
H30B H -0.0950 0.9067 0.4373 0.074 Uiso 1 1 calc R U
H30C H 0.0343 0.8867 0.4986 0.074 Uiso 1 1 calc R U
C31 C -0.0509(5) 0.7623(4) 0.5607(3) 0.0290(9) Uani 1 1 d . .
C32 C -0.1931(5) 0.7653(5) 0.5691(4) 0.0378(11) Uani 1 1 d . .
H32A H -0.1875 0.6859 0.6115 0.057 Uiso 1 1 calc R U
H32B H -0.2378 0.7821 0.5099 0.057 Uiso 1 1 calc R U
H32C H -0.2449 0.8300 0.5911 0.057 Uiso 1 1 calc R U

loop_
_atom_site_aniso_label
_atom_site_aniso_U_11
_atom_site_aniso_U_22
_atom_site_aniso_U_33
_atom_site_aniso_U_23
_atom_site_aniso_U_13
_atom_site_aniso_U_12
Ir1 0.01648(8) 0.02025(8) 0.01873(8) -0.00944(6) 0.00415(6) -0.00691(6)
Ir2 0.01813(8) 0.02039(9) 0.01718(8) -0.00884(6) 0.00188(6) -0.00594(6)
Cl00 0.0205(5) 0.0279(5) 0.0235(4) -0.0082(4) 0.0031(4) -0.0095(4)
Cl1 0.0315(5) 0.0312(5) 0.0272(5) -0.0169(4) 0.0145(4) -0.0141(4)
O1 0.0199(15) 0.0238(15) 0.0381(17) -0.0097(13) -0.0025(12) -0.0061(12)
O2 0.0308(16) 0.0270(15) 0.0204(13) -0.0069(12) 0.0036(12) -0.0184(13)
O3 0.0252(15) 0.0274(15) 0.0215(14) -0.0145(12) 0.0036(11) -0.0093(12)
O4 0.0209(14) 0.0280(16) 0.0284(15) -0.0144(13) -0.0040(12) -0.0031(12)
O5 0.0208(14) 0.0215(14) 0.0202(13) -0.0095(11) 0.0036(11) -0.0063(12)
N1 0.0194(16) 0.0256(18) 0.0258(17) -0.0149(14) 0.0071(13) -0.0084(14)
N2 0.0151(16) 0.0251(17) 0.0195(16) -0.0067(14) 0.0010(12) -0.0039(14)
N3 0.0221(17) 0.0188(16) 0.0223(16) -0.0086(13) 0.0038(13) -0.0063(14)
N4 0.0260(18) 0.0230(17) 0.0165(15) -0.0063(13) 0.0013(13) -0.0116(14)
C1 0.024(2) 0.028(2) 0.032(2) -0.0140(18) 0.0056(17) -0.0101(18)
C2 0.028(2) 0.031(2) 0.036(2) -0.0193(19) 0.0127(18) -0.0172(19)
C3 0.028(2) 0.043(3) 0.034(2) -0.024(2) 0.0123(18) -0.021(2)
C4 0.020(2) 0.036(2) 0.033(2) -0.0132(19) 0.0026(17) -0.0108(18)
C5 0.0202(19) 0.029(2) 0.0235(19) -0.0149(17) 0.0077(15) -0.0081(17)
C6 0.029(3) 0.035(3) 0.064(4) -0.021(3) 0.017(2) -0.007(2)
C7 0.0171(19) 0.026(2) 0.030(2) -0.0095(17) 0.0026(16) -0.0068(16)
C8 0.047(3) 0.039(3) 0.035(3) -0.007(2) -0.005(2) -0.021(2)
C9 0.023(2) 0.035(2) 0.024(2) -0.0127(18) 0.0002(17) -0.0036(19)
C10 0.031(2) 0.046(3) 0.021(2) -0.014(2) 0.0014(18) 0.002(2)
C11 0.031(2) 0.045(3) 0.020(2) -0.003(2) 0.0095(18) 0.002(2)
C12 0.024(2) 0.035(3) 0.028(2) 0.0036(19) 0.0069(18) -0.0059(19)
C13 0.0187(19) 0.026(2) 0.024(2) -0.0044(17) 0.0009(16) -0.0029(17)
C14 0.025(2) 0.027(2) 0.028(2) -0.0037(18) 0.0035(17) -0.0115(18)
C15 0.024(2) 0.026(2) 0.0218(19) -0.0029(17) 0.0029(16) -0.0115(18)
C16 0.025(2) 0.027(2) 0.038(2) 0.0002(19) -0.0020(18) -0.0139(19)
C17 0.035(2) 0.028(2) 0.023(2) -0.0112(17) 0.0052(17) -0.0119(19)
C18 0.045(3) 0.033(2) 0.032(2) -0.014(2) 0.017(2) -0.019(2)
C19 0.041(3) 0.030(2) 0.042(3) -0.013(2) 0.014(2) -0.022(2)
C20 0.032(2) 0.027(2) 0.038(2) -0.0171(19) 0.0050(19) -0.0119(19)
C21 0.0191(19) 0.022(2) 0.028(2) -0.0127(17) 0.0036(16) -0.0036(16)
C22 0.034(2) 0.045(3) 0.033(2) -0.024(2) 0.0068(19) -0.018(2)
C23 0.027(2) 0.027(2) 0.028(2) -0.0168(18) 0.0073(17) -0.0112(18)
C24 0.033(2) 0.032(2) 0.044(3) -0.025(2) 0.015(2) -0.010(2)
C25 0.032(2) 0.031(2) 0.025(2) -0.0118(18) 0.0082(17) -0.0182(19)
C26 0.046(3) 0.041(3) 0.026(2) -0.020(2) 0.016(2) -0.030(2)
C27 0.055(3) 0.054(3) 0.020(2) -0.014(2) 0.006(2) -0.037(3)
C28 0.041(3) 0.042(3) 0.019(2) -0.0020(19) -0.0026(18) -0.024(2)
C29 0.031(2) 0.023(2) 0.025(2) -0.0043(16) -0.0005(17) -0.0152(18)
C30 0.060(4) 0.027(3) 0.049(3) -0.002(2) -0.004(3) -0.014(3)
C31 0.027(2) 0.025(2) 0.026(2) -0.0038(17) -0.0050(17) -0.0074(18)
C32 0.024(2) 0.043(3) 0.046(3) -0.021(2) -0.005(2) -0.010(2)

loop_
_atom_type_symbol
_atom_type_description
_atom_type_scat_dispersion_real
_atom_type_scat_dispersion_imag
_atom_type_scat_source
C C 0.0033 0.0016 'International Tables Vol C Tables 4.2.6.8 and 6.1.1.4'
H H 0.0000 0.0000 'International Tables Vol C Tables 4.2.6.8 and 6.1.1.4'
Cl Cl 0.1484 0.1585 'International Tables Vol C Tables 4.2.6.8 and 6.1.1.4'
Ir Ir -1.4442 7.9887 'International Tables Vol C Tables 4.2.6.8 and 6.1.1.4'
N N 0.0061 0.0033 'International Tables Vol C Tables 4.2.6.8 and 6.1.1.4'
O O 0.0106 0.0060 'International Tables Vol C Tables 4.2.6.8 and 6.1.1.4'

loop_
_geom_angle_atom_site_label_1
_geom_angle_atom_site_label_2
_geom_angle_atom_site_label_3
_geom_angle
O5 Ir1 O2 100.11(12)
O5 Ir1 O1 167.15(12)
O2 Ir1 O1 92.22(12)
O5 Ir1 N2 91.59(13)
O2 Ir1 N2 81.35(13)
O1 Ir1 N2 86.64(13)
O5 Ir1 N1 88.07(13)
O2 Ir1 N1 171.78(13)
O1 Ir1 N1 79.68(13)
N2 Ir1 N1 99.37(13)
O5 Ir1 Cl1 90.28(9)
O2 Ir1 Cl1 92.10(9)
O1 Ir1 Cl1 92.92(10)
N2 Ir1 Cl1 173.40(10)
N1 Ir1 Cl1 87.02(9)
O5 Ir2 O3 98.70(12)
O5 Ir2 O4 168.80(12)
O3 Ir2 O4 91.82(12)
O5 Ir2 N3 84.98(13)
O3 Ir2 N3 81.80(13)
O4 Ir2 N3 92.78(13)
O5 Ir2 N4 89.21(13)
O3 Ir2 N4 171.92(13)
O4 Ir2 N4 80.18(13)
N3 Ir2 N4 97.33(13)
O5 Ir2 Cl00 96.34(9)
O3 Ir2 Cl00 91.08(9)
O4 Ir2 Cl00 87.24(9)
N3 Ir2 Cl00 172.88(10)
N4 Ir2 Cl00 89.69(10)
C7 O1 Ir1 118.0(3)
C15 O2 Ir1 114.7(2)
C23 O3 Ir2 114.7(2)
C31 O4 Ir2 117.5(3)
Ir2 O5 Ir1 148.32(16)
C5 N1 C1 119.4(4)
C5 N1 Ir1 115.5(3)
C1 N1 Ir1 125.0(3)
C13 N2 C9 120.6(4)
C13 N2 Ir1 114.1(3)
C9 N2 Ir1 125.3(3)
C17 N3 C21 120.4(4)
C17 N3 Ir2 125.0(3)
C21 N3 Ir2 114.2(3)
C25 N4 C29 120.5(4)
C25 N4 Ir2 124.3(3)
C29 N4 Ir2 115.2(3)
N1 C1 C2 122.1(4)
N1 C1 H1 118.9
C2 C1 H1 118.9
C3 C2 C1 119.0(4)
C3 C2 H2 120.5
C1 C2 H2 120.5
C2 C3 C4 118.9(4)
C2 C3 H3 120.6
C4 C3 H3 120.6
C3 C4 C5 119.9(4)
C3 C4 H4 120.1
C5 C4 H4 120.1
N1 C5 C4 120.6(4)
N1 C5 C7 115.6(4)
C4 C5 C7 123.8(4)
C7 C6 H6A 109.5
C7 C6 H6B 109.5
H6A C6 H6B 109.5
C7 C6 H6C 109.5
H6A C6 H6C 109.5
H6B C6 H6C 109.5
O1 C7 C8 107.7(4)
O1 C7 C6 109.5(4)
C8 C7 C6 110.2(4)
O1 C7 C5 110.6(3)
C8 C7 C5 110.6(4)
C6 C7 C5 108.2(4)
C7 C8 H8A 109.5
C7 C8 H8B 109.5
H8A C8 H8B 109.5
C7 C8 H8C 109.5
H8A C8 H8C 109.5
H8B C8 H8C 109.5
N2 C9 C10 121.4(5)
N2 C9 H9 119.3
C10 C9 H9 119.3
C9 C10 C11 119.6(5)
C9 C10 H10 120.2
C11 C10 H10 120.2
C10 C11 C12 119.0(4)
C10 C11 H11 120.5
C12 C11 H11 120.5
C11 C12 C13 120.1(5)
C11 C12 H12 119.9
C13 C12 H12 119.9
N2 C13 C12 119.3(4)
N2 C13 C15 115.9(4)
C12 C13 C15 124.7(4)
C15 C14 H14A 109.5
C15 C14 H14B 109.5
H14A C14 H14B 109.5
C15 C14 H14C 109.5
H14A C14 H14C 109.5
H14B C14 H14C 109.5
O2 C15 C13 108.5(3)
O2 C15 C16 107.6(3)
C13 C15 C16 112.4(4)
O2 C15 C14 109.8(3)
C13 C15 C14 108.7(3)
C16 C15 C14 109.8(4)
C15 C16 H16A 109.5
C15 C16 H16B 109.5
H16A C16 H16B 109.5
C15 C16 H16C 109.5
H16A C16 H16C 109.5
H16B C16 H16C 109.5
N3 C17 C18 121.4(4)
N3 C17 H17 119.3
C18 C17 H17 119.3
C17 C18 C19 118.9(4)
C17 C18 H18 120.6
C19 C18 H18 120.6
C20 C19 C18 119.5(4)
C20 C19 H19 120.2
C18 C19 H19 120.2
C19 C20 C21 120.2(4)
C19 C20 H20 119.9
C21 C20 H20 119.9
N3 C21 C20 119.6(4)
N3 C21 C23 115.2(4)
C20 C21 C23 125.2(4)
C23 C22 H22A 109.5
C23 C22 H22B 109.5
H22A C22 H22B 109.5
C23 C22 H22C 109.5
H22A C22 H22C 109.5
H22B C22 H22C 109.5
O3 C23 C21 110.2(3)
O3 C23 C24 110.1(3)
C21 C23 C24 109.0(4)
O3 C23 C22 106.6(3)
C21 C23 C22 110.7(4)
C24 C23 C22 110.2(4)
C23 C24 H24A 109.5
C23 C24 H24B 109.5
H24A C24 H24B 109.5
C23 C24 H24C 109.5
H24A C24 H24C 109.5
H24B C24 H24C 109.5
N4 C25 C26 120.9(4)
N4 C25 H25 119.5
C26 C25 H25 119.5
C27 C26 C25 119.7(5)
C27 C26 H26 120.1
C25 C26 H26 120.1
C26 C27 C28 119.1(4)
C26 C27 H27 120.4
C28 C27 H27 120.4
C27 C28 C29 119.9(4)
C27 C28 H28 120.1
C29 C28 H28 120.1
N4 C29 C28 119.8(4)
N4 C29 C31 116.2(4)
C28 C29 C31 123.9(4)
C31 C30 H30A 109.5
C31 C30 H30B 109.5
H30A C30 H30B 109.5
C31 C30 H30C 109.5
H30A C30 H30C 109.5
H30B C30 H30C 109.5
O4 C31 C29 110.2(3)
O4 C31 C32 107.6(4)
C29 C31 C32 111.6(4)
O4 C31 C30 109.0(4)
C29 C31 C30 107.9(4)
C32 C31 C30 110.6(4)
C31 C32 H32A 109.5
C31 C32 H32B 109.5
H32A C32 H32B 109.5
C31 C32 H32C 109.5
H32A C32 H32C 109.5
H32B C32 H32C 109.5

loop_
_geom_bond_atom_site_label_1
_geom_bond_atom_site_label_2
_geom_bond_distance
Ir1 O5 1.907(3)
Ir1 O2 1.968(3)
Ir1 O1 2.002(3)
Ir1 N2 2.024(3)
Ir1 N1 2.071(3)
Ir1 Cl1 2.3531(10)
Ir2 O5 1.905(3)
Ir2 O3 1.968(3)
Ir2 O4 2.003(3)
Ir2 N3 2.034(3)
Ir2 N4 2.063(3)
Ir2 Cl00 2.3317(10)
O1 C7 1.412(5)
O2 C15 1.439(5)
O3 C23 1.431(5)
O4 C31 1.427(5)
N1 C5 1.348(5)
N1 C1 1.351(6)
N2 C13 1.349(6)
N2 C9 1.352(6)
N3 C17 1.352(5)
N3 C21 1.354(5)
N4 C25 1.346(6)
N4 C29 1.355(5)
C1 C2 1.385(6)
C1 H1 0.9500
C2 C3 1.384(7)
C2 H2 0.9500
C3 C4 1.386(7)
C3 H3 0.9500
C4 C5 1.397(6)
C4 H4 0.9500
C5 C7 1.523(6)
C6 C7 1.523(6)
C6 H6A 0.9800
C6 H6B 0.9800
C6 H6C 0.9800
C7 C8 1.522(6)
C8 H8A 0.9800
C8 H8B 0.9800
C8 H8C 0.9800
C9 C10 1.364(6)
C9 H9 0.9500
C10 C11 1.372(8)
C10 H10 0.9500
C11 C12 1.386(8)
C11 H11 0.9500
C12 C13 1.390(6)
C12 H12 0.9500
C13 C15 1.523(6)
C14 C15 1.536(6)
C14 H14A 0.9800
C14 H14B 0.9800
C14 H14C 0.9800
C15 C16 1.532(6)
C16 H16A 0.9800
C16 H16B 0.9800
C16 H16C 0.9800
C17 C18 1.378(6)
C17 H17 0.9500
C18 C19 1.382(7)
C18 H18 0.9500
C19 C20 1.376(7)
C19 H19 0.9500
C20 C21 1.389(6)
C20 H20 0.9500
C21 C23 1.521(6)
C22 C23 1.546(6)
C22 H22A 0.9800
C22 H22B 0.9800
C22 H22C 0.9800
C23 C24 1.529(6)
C24 H24A 0.9800
C24 H24B 0.9800
C24 H24C 0.9800
C25 C26 1.383(6)
C25 H25 0.9500
C26 C27 1.370(7)
C26 H26 0.9500
C27 C28 1.386(8)
C27 H27 0.9500
C28 C29 1.389(6)
C28 H28 0.9500
C29 C31 1.520(6)
C30 C31 1.537(7)
C30 H30A 0.9800
C30 H30B 0.9800
C30 H30C 0.9800
C31 C32 1.532(6)
C32 H32A 0.9800
C32 H32B 0.9800
C32 H32C 0.9800

loop_
_geom_torsion_atom_site_label_1
_geom_torsion_atom_site_label_2
_geom_torsion_atom_site_label_3
_geom_torsion_atom_site_label_4
_geom_torsion
C5 N1 C1 C2 -3.6(6)
Ir1 N1 C1 C2 178.9(3)
N1 C1 C2 C3 0.6(7)
C1 C2 C3 C4 1.7(7)
C2 C3 C4 C5 -1.0(6)
C1 N1 C5 C4 4.3(6)
Ir1 N1 C5 C4 -178.0(3)
C1 N1 C5 C7 -174.0(4)
Ir1 N1 C5 C7 3.7(4)
C3 C4 C5 N1 -2.1(6)
C3 C4 C5 C7 176.1(4)
Ir1 O1 C7 C8 129.7(3)
Ir1 O1 C7 C6 -110.4(4)
Ir1 O1 C7 C5 8.8(4)
N1 C5 C7 O1 -7.9(5)
C4 C5 C7 O1 173.8(4)
N1 C5 C7 C8 -127.2(4)
C4 C5 C7 C8 54.6(5)
N1 C5 C7 C6 112.0(4)
C4 C5 C7 C6 -66.2(5)
C13 N2 C9 C10 2.5(6)
Ir1 N2 C9 C10 -178.9(3)
N2 C9 C10 C11 -0.6(7)
C9 C10 C11 C12 -1.1(7)
C10 C11 C12 C13 1.1(7)
C9 N2 C13 C12 -2.5(6)
Ir1 N2 C13 C12 178.7(3)
C9 N2 C13 C15 -179.7(4)
Ir1 N2 C13 C15 1.5(4)
C11 C12 C13 N2 0.7(6)
C11 C12 C13 C15 177.7(4)
Ir1 O2 C15 C13 25.4(4)
Ir1 O2 C15 C16 147.3(3)
Ir1 O2 C15 C14 -93.2(4)
N2 C13 C15 O2 -17.2(5)
C12 C13 C15 O2 165.8(4)
N2 C13 C15 C16 -136.0(4)
C12 C13 C15 C16 46.9(6)
N2 C13 C15 C14 102.1(4)
C12 C13 C15 C14 -74.9(5)
C21 N3 C17 C18 -0.8(6)
Ir2 N3 C17 C18 -173.1(3)
N3 C17 C18 C19 -0.5(7)
C17 C18 C19 C20 0.8(8)
C18 C19 C20 C21 0.2(7)
C17 N3 C21 C20 1.8(6)
Ir2 N3 C21 C20 174.9(3)
C17 N3 C21 C23 -176.9(4)
Ir2 N3 C21 C23 -3.8(4)
C19 C20 C21 N3 -1.5(7)
C19 C20 C21 C23 177.0(4)
Ir2 O3 C23 C21 -21.8(4)
Ir2 O3 C23 C24 98.5(3)
Ir2 O3 C23 C22 -142.0(3)
N3 C21 C23 O3 16.4(5)
C20 C21 C23 O3 -162.2(4)
N3 C21 C23 C24 -104.6(4)
C20 C21 C23 C24 76.8(5)
N3 C21 C23 C22 134.1(4)
C20 C21 C23 C22 -44.6(6)
C29 N4 C25 C26 1.4(6)
Ir2 N4 C25 C26 -177.1(3)
N4 C25 C26 C27 -2.8(6)
C25 C26 C27 C28 1.9(7)
C26 C27 C28 C29 0.3(7)
C25 N4 C29 C28 0.9(6)
Ir2 N4 C29 C28 179.5(3)
C25 N4 C29 C31 -175.7(4)
Ir2 N4 C29 C31 2.9(5)
C27 C28 C29 N4 -1.7(6)
C27 C28 C29 C31 174.6(4)
Ir2 O4 C31 C29 10.4(4)
Ir2 O4 C31 C32 132.2(3)
Ir2 O4 C31 C30 -107.8(4)
N4 C29 C31 O4 -8.4(5)
C28 C29 C31 O4 175.1(4)
N4 C29 C31 C32 -127.8(4)
C28 C29 C31 C32 55.7(6)
N4 C29 C31 C30 110.5(4)
C28 C29 C31 C30 -66.0(6)
